data_7708050
loop_
_publ_author_name
'Das, Debasis'
'Mukherjee, Somali'
'Hansda, Sili'
'Nandi, Sudeshna'
'Acharya, Krishnendu'
'Chakraborty, Tonmoy'
'Samanta, Debabrata'

_publ_section_title
;
 Azide-mediated unusual in situ transformation of Mannich base to
 Schiff-Mannich base and isolation of their Cu(II) complexes: crystal
 structure, theoretical inspection and anticancer activities
;
_journal_name_full 'Dalton Transactions'
_journal_paper_doi 10.1039/D1DT01740C
_journal_year 2021
_chemical_formula_moiety 'C28 H38 Br2 Cu2 N2 O8, 2(Cl O4), 1.5(H2 O)'
_chemical_formula_sum 'C28 H41 Br2 Cl2 Cu2 N2 O17.5'
_chemical_formula_weight 1043.43
_space_group_crystal_system monoclinic
_space_group_IT_number 14
_space_group_name_Hall '-P 2ybc'
_space_group_name_H-M_alt 'P 1 21/c 1'
_atom_sites_solution_hydrogens mixed
_audit_creation_method SHELXL-2018/3
_audit_update_record
;
2021-07-28 deposited with the CCDC.	2021-08-16 downloaded from the CCDC.
;
_cell_angle_alpha 90
_cell_angle_beta 90.913(3)
_cell_angle_gamma 90
_cell_formula_units_Z 4
_cell_length_a 11.1007(10)
_cell_length_b 18.4273(16)
_cell_length_c 18.8427(17)
_cell_measurement_reflns_used 900
_cell_measurement_temperature 296(2)
_cell_measurement_theta_max 25.31
_cell_measurement_theta_min 1.55
_cell_volume 3853.9(6)
_computing_cell_refinement 'BRUKER APEX II'
_computing_data_collection 'BRUKER APEX II'
_computing_data_reduction SAINT
_computing_molecular_graphics 'Mercury 3.8'
_computing_structure_refinement 'SHELXL-2018/3 (Sheldrick, 2018)'
_computing_structure_solution 'SHELXT 2014/5 (Sheldrick, 2014)'
_diffrn_ambient_temperature 296(2)
_diffrn_measured_fraction_theta_full 0.998
_diffrn_measured_fraction_theta_max 0.992
_diffrn_measurement_device_type 'BRUKER APEX II'
_diffrn_measurement_method 'Omega scan'
_diffrn_radiation_type MoK\a
_diffrn_radiation_wavelength 0.71073
_diffrn_reflns_av_R_equivalents 0.0944
_diffrn_reflns_av_unetI/netI 0.0764
_diffrn_reflns_Laue_measured_fraction_full 0.998
_diffrn_reflns_Laue_measured_fraction_max 0.992
_diffrn_reflns_limit_h_max 13
_diffrn_reflns_limit_h_min -13
_diffrn_reflns_limit_k_max 22
_diffrn_reflns_limit_k_min -22
_diffrn_reflns_limit_l_max 22
_diffrn_reflns_limit_l_min -21
_diffrn_reflns_number 36232
_diffrn_reflns_point_group_measured_fraction_full 0.998
_diffrn_reflns_point_group_measured_fraction_max 0.992
_diffrn_reflns_theta_full 25.242
_diffrn_reflns_theta_max 25.312
_diffrn_reflns_theta_min 1.546
_diffrn_source 'microfocus sealed tube'
_exptl_absorpt_coefficient_mu 3.391
_exptl_absorpt_correction_T_max 0.613
_exptl_absorpt_correction_T_min 0.471
_exptl_absorpt_correction_type multi-scan
_exptl_absorpt_process_details
;
SADABS Bruker AXS Inc., Madison, Wisconsin, USA
;
_exptl_crystal_colour green
_exptl_crystal_density_diffrn 1.798
_exptl_crystal_density_method 'not measured'
_exptl_crystal_description block
_exptl_crystal_F_000 2100
_exptl_crystal_size_max 0.32
_exptl_crystal_size_mid 0.19
_exptl_crystal_size_min 0.15
_refine_diff_density_max 0.770
_refine_diff_density_min -0.688
_refine_diff_density_rms 0.086
_refine_ls_extinction_method none
_refine_ls_goodness_of_fit_ref 1.017
_refine_ls_hydrogen_treatment constr
_refine_ls_matrix_type full
_refine_ls_number_parameters 523
_refine_ls_number_reflns 6979
_refine_ls_number_restraints 49
_refine_ls_restrained_S_all 1.019
_refine_ls_R_factor_all 0.1280
_refine_ls_R_factor_gt 0.0598
_refine_ls_shift/su_max 0.001
_refine_ls_shift/su_mean 0.000
_refine_ls_structure_factor_coef Fsqd
_refine_ls_weighting_details 'w=1/[\s^2^(Fo^2^)+(0.0551P)^2^+7.3860P] where P=(Fo^2^+2Fc^2^)/3'
_refine_ls_weighting_scheme calc
_refine_ls_wR_factor_gt 0.1266
_refine_ls_wR_factor_ref 0.1546
_reflns_Friedel_coverage 0.000
_reflns_number_gt 3830
_reflns_number_total 6979
_reflns_threshold_expression 'I > 2\s(I)'
_cod_data_source_file d1dt01740c2.cif
_cod_data_source_block 1
_cod_original_sg_symbol_H-M 'P 21/c'
_cod_original_formula_sum 'C28 H41 Br2 Cl2 Cu2 N2 O17.50'
_cod_database_code 7708050
_shelx_shelxl_version_number 2018/3
_shelx_space_group_comment
;
The symmetry employed for this shelxl refinement is uniquely defined
by the following loop, which should always be used as a source of
symmetry information in preference to the above space-group names.
They are only intended as comments.
;

loop_
_space_group_symop_operation_xyz
'x, y, z'
'-x, y+1/2, -z+1/2'
'-x, -y, -z'
'x, -y-1/2, z-1/2'

loop_
_atom_site_label
_atom_site_type_symbol
_atom_site_fract_x
_atom_site_fract_y
_atom_site_fract_z
_atom_site_U_iso_or_equiv
_atom_site_adp_type
_atom_site_occupancy
_atom_site_site_symmetry_order
_atom_site_calc_flag
_atom_site_refinement_flags_posn
_atom_site_refinement_flags_adp
_atom_site_refinement_flags_occupancy
_atom_site_disorder_assembly
_atom_site_disorder_group
Cu1 Cu 0.79193(7) 0.56743(4) 0.71136(4) 0.0481(2) Uani 1 1 d . . . . .
Cu2 Cu 0.66786(7) 0.43839(4) 0.77269(4) 0.0500(2) Uani 1 1 d . . . . .
Br1 Br 0.64379(10) 0.36786(6) 0.38864(5) 0.0986(4) Uani 1 1 d . . . . .
Br2 Br 0.92522(11) 0.60306(6) 1.09385(5) 0.1074(4) Uani 1 1 d . . . . .
N1 N 0.8107(5) 0.6052(3) 0.6127(3) 0.0533(15) Uani 1 1 d . . . . .
N2 N 0.6392(5) 0.4045(3) 0.8710(3) 0.0581(16) Uani 1 1 d . . . . .
O1 O 0.6856(4) 0.4869(2) 0.6831(2) 0.0498(11) Uani 1 1 d . . . . .
O2 O 0.6127(5) 0.3481(3) 0.7254(3) 0.0670(14) Uani 1 1 d . . . . .
O3 O 0.9675(5) 0.5070(3) 0.6790(3) 0.0749(15) Uani 1 1 d . . . . .
O4 O 0.6746(5) 0.6672(3) 0.7111(3) 0.0746(15) Uani 1 1 d . . . . .
O5 O 0.7483(4) 0.5283(2) 0.8016(2) 0.0493(11) Uani 1 1 d . . . . .
O6 O 0.9111(4) 0.6336(2) 0.7569(2) 0.0593(13) Uani 1 1 d . . . . .
O7 O 0.8397(5) 0.3593(3) 0.7928(3) 0.0701(14) Uani 1 1 d . . . . .
O8 O 0.4703(5) 0.4549(4) 0.7816(4) 0.0944(19) Uani 1 1 d . . . . .
C1 C 0.6458(7) 0.4065(5) 0.4816(4) 0.067(2) Uani 1 1 d . . . . .
C2 C 0.6225(7) 0.3623(4) 0.5371(4) 0.067(2) Uani 1 1 d . . . . .
H2 H 0.599526 0.314470 0.529150 0.081 Uiso 1 1 calc R U . . .
C3 C 0.6331(6) 0.3886(4) 0.6061(4) 0.0560(19) Uani 1 1 d . . . . .
C4 C 0.6682(6) 0.4600(4) 0.6187(4) 0.0496(17) Uani 1 1 d . . . . .
C5 C 0.6831(6) 0.5058(4) 0.5602(4) 0.0515(18) Uani 1 1 d . . . . .
C6 C 0.6748(7) 0.4777(4) 0.4918(4) 0.061(2) Uani 1 1 d . . . . .
H6 H 0.689046 0.507432 0.452986 0.073 Uiso 1 1 calc R U . . .
C7 C 0.6041(7) 0.3391(4) 0.6613(4) 0.064(2) Uani 1 1 d . . . . .
H7 H 0.574875 0.294152 0.646659 0.076 Uiso 1 1 calc R U . . .
C8 C 0.7024(7) 0.5850(4) 0.5694(4) 0.059(2) Uani 1 1 d . . . . .
H8A H 0.631858 0.605561 0.591570 0.071 Uiso 1 1 calc R U . . .
H8B H 0.709183 0.607011 0.522879 0.071 Uiso 1 1 calc R U . . .
C9 C 0.9214(8) 0.5769(6) 0.5798(5) 0.112(3) Uani 1 1 d . . . . .
H9A H 0.899013 0.536711 0.549112 0.134 Uiso 1 1 calc R U . . .
H9B H 0.954407 0.614699 0.550069 0.134 Uiso 1 1 calc R U . . .
C10 C 1.0113(9) 0.5535(6) 0.6261(5) 0.112(3) Uani 1 1 d . . . . .
H10A H 1.049010 0.595271 0.648461 0.134 Uiso 1 1 calc R U . . .
H10B H 1.072467 0.528178 0.599401 0.134 Uiso 1 1 calc R U . . .
C11 C 0.8152(8) 0.6852(4) 0.6188(4) 0.076(2) Uani 1 1 d . . . . .
H11A H 0.820088 0.706237 0.571728 0.092 Uiso 1 1 calc R U . . .
H11B H 0.887121 0.699113 0.645345 0.092 Uiso 1 1 calc R U . . .
C12 C 0.7060(9) 0.7145(4) 0.6553(5) 0.084(3) Uani 1 1 d . . . . .
H12A H 0.723228 0.762471 0.674113 0.101 Uiso 1 1 calc R U . . .
H12B H 0.639398 0.718534 0.621578 0.101 Uiso 1 1 calc R U . . .
C13 C 1.0610(9) 0.4942(5) 0.7302(6) 0.118(4) Uani 1 1 d . . . . .
H13A H 1.106201 0.538037 0.737621 0.177 Uiso 1 1 calc R U . . .
H13B H 1.113461 0.456802 0.713353 0.177 Uiso 1 1 calc R U . . .
H13C H 1.026178 0.479215 0.774163 0.177 Uiso 1 1 calc R U . . .
C14 C 0.5830(8) 0.6906(5) 0.7556(5) 0.091(3) Uani 1 1 d . . . . .
H14A H 0.565158 0.653145 0.789217 0.137 Uiso 1 1 calc R U . . .
H14B H 0.512126 0.701376 0.727718 0.137 Uiso 1 1 calc R U . . .
H14C H 0.608841 0.733505 0.780482 0.137 Uiso 1 1 calc R U . . .
C15 C 0.8711(8) 0.5811(4) 1.0011(4) 0.071(2) Uani 1 1 d . . . . .
C16 C 0.9208(7) 0.6139(4) 0.9453(4) 0.064(2) Uani 1 1 d . . . . .
H16 H 0.982296 0.647551 0.952212 0.077 Uiso 1 1 calc R U . . .
C17 C 0.8797(6) 0.5974(4) 0.8763(4) 0.0516(17) Uani 1 1 d . . . . .
C18 C 0.7884(6) 0.5465(3) 0.8657(4) 0.0495(17) Uani 1 1 d . . . . .
C19 C 0.7357(7) 0.5148(4) 0.9255(4) 0.0561(19) Uani 1 1 d . . . . .
C20 C 0.7796(7) 0.5313(4) 0.9919(4) 0.067(2) Uani 1 1 d . . . . .
H20 H 0.747194 0.508608 1.031270 0.080 Uiso 1 1 calc R U . . .
C21 C 0.9329(6) 0.6380(4) 0.8210(4) 0.0595(19) Uani 1 1 d . . . . .
H21 H 0.990877 0.671850 0.834762 0.071 Uiso 1 1 calc R U . . .
C22 C 0.6249(7) 0.4692(4) 0.9180(4) 0.067(2) Uani 1 1 d . . . . .
H22A H 0.559986 0.499120 0.899151 0.081 Uiso 1 1 calc R U . . .
H22B H 0.601630 0.452828 0.964766 0.081 Uiso 1 1 calc R U . . .
C23 C 0.7350(8) 0.3569(4) 0.8989(4) 0.077(2) Uani 1 1 d . . . . .
H23A H 0.701682 0.325548 0.935028 0.092 Uiso 1 1 calc R U . . .
H23B H 0.796989 0.386512 0.921384 0.092 Uiso 1 1 calc R U . . .
C24 C 0.7908(8) 0.3112(4) 0.8431(4) 0.074(2) Uani 1 1 d . . . . .
H24A H 0.853720 0.280860 0.863716 0.088 Uiso 1 1 calc R U . . .
H24B H 0.730733 0.280108 0.820818 0.088 Uiso 1 1 calc R U . . .
C25 C 0.5227(9) 0.3655(5) 0.8697(5) 0.088(3) Uani 1 1 d . . . . .
H25A H 0.500966 0.352358 0.917636 0.105 Uiso 1 1 calc R U . . .
H25B H 0.530315 0.321149 0.842291 0.105 Uiso 1 1 calc R U . . .
C26 C 0.4259(9) 0.4123(6) 0.8372(7) 0.115(4) Uani 1 1 d . . . . .
H26A H 0.361039 0.381809 0.819261 0.138 Uiso 1 1 calc R U . . .
H26B H 0.393230 0.443817 0.873395 0.138 Uiso 1 1 calc R U . . .
C27 C 0.9013(9) 0.3216(5) 0.7382(5) 0.099(3) Uani 1 1 d . . . . .
H27A H 0.850022 0.284305 0.718953 0.149 Uiso 1 1 calc R U . . .
H27B H 0.973412 0.300131 0.757523 0.149 Uiso 1 1 calc R U . . .
H27C H 0.921919 0.355074 0.701230 0.149 Uiso 1 1 calc R U . . .
C28 C 0.3870(10) 0.4913(6) 0.7395(6) 0.140(5) Uani 1 1 d . . . . .
H28A H 0.427620 0.526468 0.710973 0.210 Uiso 1 1 calc R U . . .
H28B H 0.329962 0.515401 0.769180 0.210 Uiso 1 1 calc R U . . .
H28C H 0.345518 0.457251 0.709293 0.210 Uiso 1 1 calc R U . . .
Cl1 Cl 0.7822(3) 0.82638(14) 0.87792(14) 0.0900(7) Uani 1 1 d D . . . .
O10 O 0.8055(7) 0.8123(5) 0.8082(4) 0.183(4) Uani 1 1 d D . . . .
O11 O 0.790(2) 0.7642(7) 0.9178(9) 0.189(10) Uani 0.62(3) 1 d D . P . .
O12 O 0.865(2) 0.8759(13) 0.9040(9) 0.177(12) Uani 0.62(3) 1 d D . P . .
O13 O 0.6688(12) 0.8540(13) 0.8841(8) 0.135(8) Uani 0.62(3) 1 d D . P . .
O11B O 0.862(4) 0.7798(17) 0.9175(12) 0.213(19) Uani 0.38(3) 1 d D U P . .
O12B O 0.814(3) 0.8955(9) 0.8963(12) 0.110(13) Uani 0.38(3) 1 d D . P . .
O13B O 0.669(2) 0.810(2) 0.8967(15) 0.24(3) Uani 0.38(3) 1 d D . P . .
Cl2 Cl 0.2871(2) 0.64163(13) 0.87463(15) 0.0877(7) Uani 1 1 d . . . . .
O14 O 0.2494(11) 0.6959(5) 0.9169(5) 0.200(5) Uani 1 1 d . . . . .
O15 O 0.2998(8) 0.6667(4) 0.8067(4) 0.142(3) Uani 1 1 d . . . . .
O16 O 0.3934(8) 0.6105(6) 0.8981(5) 0.182(4) Uani 1 1 d . . . . .
O17 O 0.2022(8) 0.5876(5) 0.8763(5) 0.168(4) Uani 1 1 d . . . . .
O9 O 0.5743(10) 0.7013(6) 0.9815(5) 0.211(5) Uani 1 1 d . . . . .
H9C H 0.625861 0.730787 0.965129 0.317 Uiso 1 1 d R U . . .
H9D H 0.549533 0.673430 0.948355 0.317 Uiso 1 1 d R U . . .
O18 O 1.0800(16) 0.7115(17) 0.4906(13) 0.130(12) Uani 0.41(2) 1 d . . P A 1
H18A H 1.108792 0.732030 0.456336 0.194 Uiso 0.41(2) 1 d R U P A 1
H18B H 1.009575 0.705830 0.459446 0.194 Uiso 0.41(2) 1 d R U P A 1
O19 O 1.084(5) 0.659(4) 0.456(3) 0.05(2) Uani 0.09(2) 1 d . U P A 2
H19A H 1.020613 0.644613 0.440840 0.081 Uiso 0.09(2) 1 d R U P A 2
H19B H 1.124213 0.692613 0.444940 0.081 Uiso 0.09(2) 1 d R U P A 2

loop_
_atom_site_aniso_label
_atom_site_aniso_U_11
_atom_site_aniso_U_22
_atom_site_aniso_U_33
_atom_site_aniso_U_23
_atom_site_aniso_U_13
_atom_site_aniso_U_12
Cu1 0.0557(5) 0.0433(5) 0.0454(5) 0.0001(4) 0.0039(4) -0.0061(4)
Cu2 0.0572(5) 0.0449(5) 0.0481(5) -0.0003(4) 0.0041(4) -0.0084(4)
Br1 0.1340(9) 0.0998(7) 0.0616(6) -0.0284(5) -0.0062(5) -0.0023(6)
Br2 0.1436(10) 0.1239(9) 0.0538(5) -0.0099(5) -0.0250(6) -0.0239(7)
N1 0.059(4) 0.048(3) 0.052(4) 0.005(3) 0.006(3) 0.000(3)
N2 0.068(4) 0.050(3) 0.056(4) -0.003(3) 0.017(3) -0.014(3)
O1 0.062(3) 0.043(3) 0.044(3) -0.001(2) 0.000(2) -0.008(2)
O2 0.083(4) 0.058(3) 0.059(3) 0.000(3) -0.004(3) -0.017(3)
O3 0.064(4) 0.087(4) 0.075(4) 0.008(3) 0.010(3) 0.019(3)
O4 0.084(4) 0.062(3) 0.077(4) 0.001(3) 0.006(3) 0.020(3)
O5 0.062(3) 0.045(3) 0.041(3) -0.002(2) 0.004(2) -0.015(2)
O6 0.068(3) 0.062(3) 0.048(3) 0.000(2) 0.004(3) -0.019(3)
O7 0.072(4) 0.060(3) 0.079(4) -0.009(3) 0.008(3) 0.002(3)
O8 0.058(4) 0.100(5) 0.125(6) -0.005(4) 0.005(4) -0.010(3)
C1 0.077(6) 0.074(5) 0.049(5) -0.015(4) -0.005(4) 0.003(4)
C2 0.079(6) 0.059(5) 0.064(5) -0.012(4) -0.010(4) -0.002(4)
C3 0.063(5) 0.054(5) 0.052(4) 0.000(4) -0.004(4) -0.005(4)
C4 0.043(4) 0.050(4) 0.056(5) -0.002(4) 0.003(3) -0.003(3)
C5 0.058(5) 0.047(4) 0.050(4) -0.003(3) 0.001(4) 0.007(3)
C6 0.078(6) 0.058(5) 0.047(4) -0.003(4) -0.005(4) 0.004(4)
C7 0.071(5) 0.045(4) 0.074(6) -0.013(4) -0.006(4) -0.009(4)
C8 0.079(5) 0.055(5) 0.044(4) 0.004(3) -0.001(4) 0.003(4)
C9 0.087(6) 0.149(7) 0.101(6) 0.019(5) 0.038(4) 0.029(5)
C10 0.087(6) 0.149(7) 0.101(6) 0.019(5) 0.038(4) 0.029(5)
C11 0.107(7) 0.053(5) 0.070(5) 0.015(4) 0.000(5) -0.015(5)
C12 0.133(8) 0.048(5) 0.071(6) -0.006(4) -0.014(6) 0.010(5)
C13 0.091(7) 0.107(8) 0.154(10) -0.025(7) -0.038(7) 0.032(6)
C14 0.085(7) 0.102(7) 0.086(6) -0.028(5) 0.004(5) 0.027(5)
C15 0.092(6) 0.072(6) 0.049(5) -0.009(4) -0.006(4) -0.002(5)
C16 0.068(5) 0.066(5) 0.058(5) -0.007(4) -0.011(4) -0.005(4)
C17 0.056(5) 0.046(4) 0.053(4) -0.003(3) -0.001(4) -0.003(4)
C18 0.060(5) 0.045(4) 0.044(4) -0.002(3) 0.005(4) 0.000(3)
C19 0.071(5) 0.043(4) 0.055(5) -0.003(3) 0.008(4) -0.004(4)
C20 0.089(6) 0.061(5) 0.050(5) -0.001(4) 0.011(4) 0.000(5)
C21 0.055(5) 0.054(4) 0.069(5) -0.011(4) 0.000(4) -0.009(4)
C22 0.093(6) 0.058(5) 0.052(5) -0.004(4) 0.025(4) -0.016(4)
C23 0.103(7) 0.065(5) 0.062(5) 0.016(4) -0.003(5) 0.002(5)
C24 0.097(7) 0.047(5) 0.076(6) -0.001(4) -0.011(5) 0.007(4)
C25 0.111(8) 0.071(6) 0.082(6) -0.011(5) 0.047(6) -0.039(6)
C26 0.069(7) 0.113(9) 0.164(11) -0.053(8) 0.038(7) -0.035(7)
C27 0.100(7) 0.093(7) 0.105(8) -0.022(6) 0.022(6) 0.013(6)
C28 0.100(8) 0.141(10) 0.177(12) -0.029(9) -0.052(8) 0.043(8)
Cl1 0.103(2) 0.0799(18) 0.0875(17) -0.0163(14) 0.0124(15) -0.0053(15)
O10 0.177(8) 0.251(11) 0.122(7) -0.108(7) 0.058(6) -0.085(8)
O11 0.16(2) 0.095(11) 0.31(2) 0.078(12) -0.024(15) 0.029(11)
O12 0.21(2) 0.22(3) 0.101(12) -0.007(14) -0.029(13) -0.121(19)
O13 0.082(13) 0.161(18) 0.163(14) -0.025(11) 0.019(10) 0.045(11)
O11B 0.21(2) 0.21(2) 0.22(2) 0.002(10) -0.016(10) 0.010(10)
O12B 0.19(3) 0.045(12) 0.096(18) -0.024(10) 0.044(17) 0.007(15)
O13B 0.23(5) 0.24(5) 0.24(4) -0.07(3) 0.14(4) -0.17(4)
Cl2 0.0982(19) 0.0704(15) 0.0948(18) 0.0071(14) 0.0142(15) -0.0080(14)
O14 0.299(13) 0.134(8) 0.168(9) -0.046(7) 0.043(9) 0.020(8)
O15 0.195(8) 0.132(6) 0.099(6) 0.029(5) 0.026(5) 0.017(6)
O16 0.107(6) 0.269(12) 0.169(9) 0.030(8) -0.022(6) 0.038(7)
O17 0.151(7) 0.133(7) 0.220(10) 0.057(7) -0.005(7) -0.059(6)
O9 0.273(13) 0.219(11) 0.143(8) 0.037(7) 0.055(8) -0.045(9)
O18 0.113(14) 0.17(3) 0.108(16) 0.033(18) -0.003(12) -0.033(14)
O19 0.04(3) 0.08(3) 0.04(3) 0.013(17) 0.010(16) -0.002(17)

loop_
_atom_type_symbol
_atom_type_description
_atom_type_scat_dispersion_real
_atom_type_scat_dispersion_imag
_atom_type_scat_source
C C 0.0033 0.0016 'International Tables Vol C Tables 4.2.6.8 and 6.1.1.4'
H H 0.0000 0.0000 'International Tables Vol C Tables 4.2.6.8 and 6.1.1.4'
Br Br -0.2901 2.4595 'International Tables Vol C Tables 4.2.6.8 and 6.1.1.4'
Cl Cl 0.1484 0.1585 'International Tables Vol C Tables 4.2.6.8 and 6.1.1.4'
Cu Cu 0.3201 1.2651 'International Tables Vol C Tables 4.2.6.8 and 6.1.1.4'
N N 0.0061 0.0033 'International Tables Vol C Tables 4.2.6.8 and 6.1.1.4'
O O 0.0106 0.0060 'International Tables Vol C Tables 4.2.6.8 and 6.1.1.4'

loop_
_geom_angle_atom_site_label_1
_geom_angle_atom_site_label_2
_geom_angle_atom_site_label_3
_geom_angle
_geom_angle_site_symmetry_1
_geom_angle_site_symmetry_3
_geom_angle_publ_flag
O5 Cu1 O1 78.29(17) . . ?
O5 Cu1 O6 91.37(18) . . ?
O1 Cu1 O6 167.20(19) . . ?
O5 Cu1 N1 171.0(2) . . ?
O1 Cu1 N1 94.7(2) . . ?
O6 Cu1 N1 96.3(2) . . ?
O5 Cu1 O4 98.9(2) . . ?
O1 Cu1 O4 105.71(19) . . ?
O6 Cu1 O4 83.1(2) . . ?
N1 Cu1 O4 77.4(2) . . ?
O5 Cu1 O3 106.04(19) . . ?
O1 Cu1 O3 93.97(19) . . ?
O6 Cu1 O3 81.5(2) . . ?
N1 Cu1 O3 79.8(2) . . ?
O4 Cu1 O3 150.9(2) . . ?
O5 Cu1 Cu2 39.94(12) . . ?
O1 Cu1 Cu2 39.23(12) . . ?
O6 Cu1 Cu2 129.05(14) . . ?
N1 Cu1 Cu2 133.79(16) . . ?
O4 Cu1 Cu2 112.34(15) . . ?
O3 Cu1 Cu2 96.49(14) . . ?
O1 Cu2 O5 78.29(17) . . ?
O1 Cu2 O2 91.80(19) . . ?
O5 Cu2 O2 166.9(2) . . ?
O1 Cu2 N2 170.2(2) . . ?
O5 Cu2 N2 95.0(2) . . ?
O2 Cu2 N2 95.9(2) . . ?
O1 Cu2 O8 96.7(2) . . ?
O5 Cu2 O8 108.1(2) . . ?
O2 Cu2 O8 81.4(2) . . ?
N2 Cu2 O8 78.5(3) . . ?
O1 Cu2 O7 108.98(19) . . ?
O5 Cu2 O7 96.37(18) . . ?
O2 Cu2 O7 78.61(19) . . ?
N2 Cu2 O7 78.6(2) . . ?
O8 Cu2 O7 147.6(2) . . ?
O1 Cu2 Cu1 40.22(12) . . ?
O5 Cu2 Cu1 38.95(12) . . ?
O2 Cu2 Cu1 129.47(15) . . ?
N2 Cu2 Cu1 133.83(16) . . ?
O8 Cu2 Cu1 112.44(18) . . ?
O7 Cu2 Cu1 99.91(13) . . ?
C11 N1 C9 110.9(7) . . ?
C11 N1 C8 108.5(6) . . ?
C9 N1 C8 110.6(6) . . ?
C11 N1 Cu1 106.2(4) . . ?
C9 N1 Cu1 111.5(5) . . ?
C8 N1 Cu1 109.1(4) . . ?
C23 N2 C25 110.1(7) . . ?
C23 N2 C22 110.3(6) . . ?
C25 N2 C22 107.3(6) . . ?
C23 N2 Cu2 113.3(5) . . ?
C25 N2 Cu2 106.8(5) . . ?
C22 N2 Cu2 108.7(4) . . ?
C4 O1 Cu2 128.0(4) . . ?
C4 O1 Cu1 127.6(4) . . ?
Cu2 O1 Cu1 100.56(19) . . ?
C7 O2 Cu2 125.3(5) . . ?
C10 O3 C13 108.9(7) . . ?
C10 O3 Cu1 101.2(5) . . ?
C13 O3 Cu1 120.2(5) . . ?
C14 O4 C12 116.5(6) . . ?
C14 O4 Cu1 132.6(5) . . ?
C12 O4 Cu1 110.9(5) . . ?
C18 O5 Cu1 129.0(4) . . ?
C18 O5 Cu2 127.8(4) . . ?
Cu1 O5 Cu2 101.11(19) . . ?
C21 O6 Cu1 125.7(5) . . ?
C24 O7 C27 111.8(6) . . ?
C24 O7 Cu2 99.9(4) . . ?
C27 O7 Cu2 124.4(5) . . ?
C28 O8 C26 117.3(9) . . ?
C28 O8 Cu2 132.5(7) . . ?
C26 O8 Cu2 109.8(6) . . ?
C2 C1 C6 121.1(7) . . ?
C2 C1 Br1 119.4(6) . . ?
C6 C1 Br1 119.4(6) . . ?
C1 C2 C3 120.0(7) . . ?
C1 C2 H2 120.0 . . ?
C3 C2 H2 120.0 . . ?
C2 C3 C4 120.5(7) . . ?
C2 C3 C7 116.4(7) . . ?
C4 C3 C7 123.2(6) . . ?
O1 C4 C3 123.2(6) . . ?
O1 C4 C5 118.6(6) . . ?
C3 C4 C5 118.2(6) . . ?
C6 C5 C4 119.9(6) . . ?
C6 C5 C8 118.8(6) . . ?
C4 C5 C8 121.2(6) . . ?
C1 C6 C5 120.0(7) . . ?
C1 C6 H6 120.0 . . ?
C5 C6 H6 120.0 . . ?
O2 C7 C3 128.3(7) . . ?
O2 C7 H7 115.8 . . ?
C3 C7 H7 115.8 . . ?
C5 C8 N1 115.0(6) . . ?
C5 C8 H8A 108.5 . . ?
N1 C8 H8A 108.5 . . ?
C5 C8 H8B 108.5 . . ?
N1 C8 H8B 108.5 . . ?
H8A C8 H8B 107.5 . . ?
C10 C9 N1 116.3(8) . . ?
C10 C9 H9A 108.2 . . ?
N1 C9 H9A 108.2 . . ?
C10 C9 H9B 108.2 . . ?
N1 C9 H9B 108.2 . . ?
H9A C9 H9B 107.4 . . ?
C9 C10 O3 112.4(9) . . ?
C9 C10 H10A 109.1 . . ?
O3 C10 H10A 109.1 . . ?
C9 C10 H10B 109.1 . . ?
O3 C10 H10B 109.1 . . ?
H10A C10 H10B 107.8 . . ?
N1 C11 C12 111.5(6) . . ?
N1 C11 H11A 109.3 . . ?
C12 C11 H11A 109.3 . . ?
N1 C11 H11B 109.3 . . ?
C12 C11 H11B 109.3 . . ?
H11A C11 H11B 108.0 . . ?
O4 C12 C11 109.1(6) . . ?
O4 C12 H12A 109.9 . . ?
C11 C12 H12A 109.9 . . ?
O4 C12 H12B 109.9 . . ?
C11 C12 H12B 109.9 . . ?
H12A C12 H12B 108.3 . . ?
O3 C13 H13A 109.5 . . ?
O3 C13 H13B 109.5 . . ?
H13A C13 H13B 109.5 . . ?
O3 C13 H13C 109.5 . . ?
H13A C13 H13C 109.5 . . ?
H13B C13 H13C 109.5 . . ?
O4 C14 H14A 109.5 . . ?
O4 C14 H14B 109.5 . . ?
H14A C14 H14B 109.5 . . ?
O4 C14 H14C 109.5 . . ?
H14A C14 H14C 109.5 . . ?
H14B C14 H14C 109.5 . . ?
C16 C15 C20 120.9(7) . . ?
C16 C15 Br2 120.1(6) . . ?
C20 C15 Br2 119.0(6) . . ?
C15 C16 C17 119.8(7) . . ?
C15 C16 H16 120.1 . . ?
C17 C16 H16 120.1 . . ?
C18 C17 C16 120.3(7) . . ?
C18 C17 C21 124.0(6) . . ?
C16 C17 C21 115.7(7) . . ?
O5 C18 C17 122.3(6) . . ?
O5 C18 C19 119.3(6) . . ?
C17 C18 C19 118.4(6) . . ?
C20 C19 C18 119.6(7) . . ?
C20 C19 C22 119.4(7) . . ?
C18 C19 C22 120.7(6) . . ?
C19 C20 C15 121.0(7) . . ?
C19 C20 H20 119.5 . . ?
C15 C20 H20 119.5 . . ?
O6 C21 C17 127.5(7) . . ?
O6 C21 H21 116.2 . . ?
C17 C21 H21 116.2 . . ?
C19 C22 N2 114.1(6) . . ?
C19 C22 H22A 108.7 . . ?
N2 C22 H22A 108.7 . . ?
C19 C22 H22B 108.7 . . ?
N2 C22 H22B 108.7 . . ?
H22A C22 H22B 107.6 . . ?
N2 C23 C24 113.1(6) . . ?
N2 C23 H23A 109.0 . . ?
C24 C23 H23A 109.0 . . ?
N2 C23 H23B 109.0 . . ?
C24 C23 H23B 109.0 . . ?
H23A C23 H23B 107.8 . . ?
O7 C24 C23 106.7(6) . . ?
O7 C24 H24A 110.4 . . ?
C23 C24 H24A 110.4 . . ?
O7 C24 H24B 110.4 . . ?
C23 C24 H24B 110.4 . . ?
H24A C24 H24B 108.6 . . ?
N2 C25 C26 110.3(7) . . ?
N2 C25 H25A 109.6 . . ?
C26 C25 H25A 109.6 . . ?
N2 C25 H25B 109.6 . . ?
C26 C25 H25B 109.6 . . ?
H25A C25 H25B 108.1 . . ?
O8 C26 C25 111.5(8) . . ?
O8 C26 H26A 109.3 . . ?
C25 C26 H26A 109.3 . . ?
O8 C26 H26B 109.3 . . ?
C25 C26 H26B 109.3 . . ?
H26A C26 H26B 108.0 . . ?
O7 C27 H27A 109.5 . . ?
O7 C27 H27B 109.5 . . ?
H27A C27 H27B 109.5 . . ?
O7 C27 H27C 109.5 . . ?
H27A C27 H27C 109.5 . . ?
H27B C27 H27C 109.5 . . ?
O8 C28 H28A 109.5 . . ?
O8 C28 H28B 109.5 . . ?
H28A C28 H28B 109.5 . . ?
O8 C28 H28C 109.5 . . ?
H28A C28 H28C 109.5 . . ?
H28B C28 H28C 109.5 . . ?
O13B Cl1 O13 36.5(16) . . ?
O13B Cl1 O12B 112.6(11) . . ?
O13 Cl1 O12B 82.3(13) . . ?
O13B Cl1 O10 113.7(11) . . ?
O13 Cl1 O10 110.0(7) . . ?
O12B Cl1 O10 111.6(10) . . ?
O13B Cl1 O11 73.7(16) . . ?
O13 Cl1 O11 108.5(8) . . ?
O12B Cl1 O11 128.8(14) . . ?
O10 Cl1 O11 110.8(7) . . ?
O13B Cl1 O12 132.4(14) . . ?
O13 Cl1 O12 109.3(9) . . ?
O12B Cl1 O12 28.8(15) . . ?
O10 Cl1 O12 109.5(8) . . ?
O11 Cl1 O12 108.7(9) . . ?
O13B Cl1 O11B 107.4(11) . . ?
O13 Cl1 O11B 137.9(15) . . ?
O12B Cl1 O11B 105.8(11) . . ?
O10 Cl1 O11B 105.1(11) . . ?
O11 Cl1 O11B 35.0(15) . . ?
O12 Cl1 O11B 79.0(16) . . ?
O11B O11 Cl1 76.5(16) . . ?
O11B O11 O13B 126(2) . . ?
Cl1 O11 O13B 52.3(9) . . ?
O12B O12 Cl1 75(2) . . ?
O12B O12 O11B 123(3) . . ?
Cl1 O12 O11B 51.9(9) . . ?
O13B O13 Cl1 70.3(17) . . ?
O13B O13 O12B 112(2) . . ?
Cl1 O13 O12B 48.9(8) . . ?
O11 O11B Cl1 68.5(15) . . ?
O11 O11B O12 111(2) . . ?
Cl1 O11B O12 49.0(9) . . ?
O12 O12B Cl1 76.5(19) . . ?
O12 O12B O13 122(3) . . ?
Cl1 O12B O13 48.9(8) . . ?
O13 O13B Cl1 73.2(14) . . ?
O13 O13B O11 125(2) . . ?
Cl1 O13B O11 54.0(11) . . ?
O14 Cl2 O15 109.8(6) . . ?
O14 Cl2 O17 107.8(7) . . ?
O15 Cl2 O17 110.3(6) . . ?
O14 Cl2 O16 113.0(7) . . ?
O15 Cl2 O16 109.9(6) . . ?
O17 Cl2 O16 106.0(6) . . ?
H9C O9 H9D 109.4 . . ?
H18A O18 H18B 84.0 . . ?
H19A O19 H19B 130.4 . . ?

loop_
_geom_bond_atom_site_label_1
_geom_bond_atom_site_label_2
_geom_bond_distance
_geom_bond_site_symmetry_2
_geom_bond_publ_flag
Cu1 O5 1.915(4) . ?
Cu1 O1 1.964(4) . ?
Cu1 O6 1.984(5) . ?
Cu1 N1 1.999(5) . ?
Cu1 O4 2.252(5) . ?
Cu1 O3 2.335(5) . ?
Cu1 Cu2 2.9895(11) . ?
Cu2 O1 1.923(4) . ?
Cu2 O5 1.956(4) . ?
Cu2 O2 1.979(5) . ?
Cu2 N2 1.986(6) . ?
Cu2 O8 2.223(6) . ?
Cu2 O7 2.425(5) . ?
Br1 C1 1.891(7) . ?
Br2 C15 1.883(8) . ?
N1 C11 1.478(9) . ?
N1 C9 1.480(10) . ?
N1 C8 1.489(8) . ?
N2 C23 1.469(9) . ?
N2 C25 1.480(9) . ?
N2 C22 1.496(8) . ?
O1 C4 1.323(7) . ?
O2 C7 1.223(8) . ?
O3 C10 1.407(10) . ?
O3 C13 1.426(10) . ?
O4 C14 1.397(9) . ?
O4 C12 1.414(9) . ?
O5 C18 1.324(7) . ?
O6 C21 1.231(8) . ?
O7 C24 1.414(9) . ?
O7 C27 1.425(9) . ?
O8 C28 1.382(11) . ?
O8 C26 1.405(12) . ?
C1 C2 1.353(10) . ?
C1 C6 1.364(10) . ?
C2 C3 1.389(9) . ?
C2 H2 0.9300 . ?
C3 C4 1.392(9) . ?
C3 C7 1.423(10) . ?
C4 C5 1.400(9) . ?
C5 C6 1.390(9) . ?
C5 C8 1.486(9) . ?
C6 H6 0.9300 . ?
C7 H7 0.9300 . ?
C8 H8A 0.9700 . ?
C8 H8B 0.9700 . ?
C9 C10 1.384(12) . ?
C9 H9A 0.9700 . ?
C9 H9B 0.9700 . ?
C10 H10A 0.9700 . ?
C10 H10B 0.9700 . ?
C11 C12 1.504(11) . ?
C11 H11A 0.9700 . ?
C11 H11B 0.9700 . ?
C12 H12A 0.9700 . ?
C12 H12B 0.9700 . ?
C13 H13A 0.9600 . ?
C13 H13B 0.9600 . ?
C13 H13C 0.9600 . ?
C14 H14A 0.9600 . ?
C14 H14B 0.9600 . ?
C14 H14C 0.9600 . ?
C15 C16 1.340(10) . ?
C15 C20 1.377(10) . ?
C16 C17 1.403(9) . ?
C16 H16 0.9300 . ?
C17 C18 1.394(9) . ?
C17 C21 1.420(9) . ?
C18 C19 1.404(9) . ?
C19 C20 1.369(10) . ?
C19 C22 1.494(10) . ?
C20 H20 0.9300 . ?
C21 H21 0.9300 . ?
C22 H22A 0.9700 . ?
C22 H22B 0.9700 . ?
C23 C24 1.491(10) . ?
C23 H23A 0.9700 . ?
C23 H23B 0.9700 . ?
C24 H24A 0.9700 . ?
C24 H24B 0.9700 . ?
C25 C26 1.502(13) . ?
C25 H25A 0.9700 . ?
C25 H25B 0.9700 . ?
C26 H26A 0.9700 . ?
C26 H26B 0.9700 . ?
C27 H27A 0.9600 . ?
C27 H27B 0.9600 . ?
C27 H27C 0.9600 . ?
C28 H28A 0.9600 . ?
C28 H28B 0.9600 . ?
C28 H28C 0.9600 . ?
Cl1 O13B 1.342(16) . ?
Cl1 O13 1.365(11) . ?
Cl1 O12B 1.365(15) . ?
Cl1 O10 1.368(6) . ?
Cl1 O11 1.373(11) . ?
Cl1 O12 1.376(12) . ?
Cl1 O11B 1.435(17) . ?
O11 O11B 0.85(4) . ?
O11 O13B 1.63(4) . ?
O12 O12B 0.68(4) . ?
O12 O11B 1.79(3) . ?
O13 O13B 0.85(4) . ?
O13 O12B 1.80(3) . ?
Cl2 O14 1.349(9) . ?
Cl2 O15 1.370(7) . ?
Cl2 O17 1.372(8) . ?
Cl2 O16 1.379(8) . ?
O9 H9C 0.8501 . ?
O9 H9D 0.8503 . ?
O18 H18A 0.8173 . ?
O18 H18B 0.9752 . ?
O19 H19A 0.8000 . ?
O19 H19B 0.7994 . ?

loop_
_geom_torsion_atom_site_label_1
_geom_torsion_atom_site_label_2
_geom_torsion_atom_site_label_3
_geom_torsion_atom_site_label_4
_geom_torsion
_geom_torsion_site_symmetry_1
_geom_torsion_site_symmetry_2
_geom_torsion_site_symmetry_3
_geom_torsion_site_symmetry_4
_geom_torsion_publ_flag
C6 C1 C2 C3 -2.7(12) . . . . ?
Br1 C1 C2 C3 174.9(6) . . . . ?
C1 C2 C3 C4 -0.4(12) . . . . ?
C1 C2 C3 C7 178.5(7) . . . . ?
Cu2 O1 C4 C3 -0.3(9) . . . . ?
Cu1 O1 C4 C3 153.2(5) . . . . ?
Cu2 O1 C4 C5 178.2(4) . . . . ?
Cu1 O1 C4 C5 -28.3(9) . . . . ?
C2 C3 C4 O1 -176.5(7) . . . . ?
C7 C3 C4 O1 4.7(11) . . . . ?
C2 C3 C4 C5 5.0(10) . . . . ?
C7 C3 C4 C5 -173.9(7) . . . . ?
O1 C4 C5 C6 174.9(6) . . . . ?
C3 C4 C5 C6 -6.5(10) . . . . ?
O1 C4 C5 C8 -7.8(10) . . . . ?
C3 C4 C5 C8 170.8(6) . . . . ?
C2 C1 C6 C5 1.2(12) . . . . ?
Br1 C1 C6 C5 -176.4(5) . . . . ?
C4 C5 C6 C1 3.5(11) . . . . ?
C8 C5 C6 C1 -173.8(7) . . . . ?
Cu2 O2 C7 C3 1.6(12) . . . . ?
C2 C3 C7 O2 175.6(8) . . . . ?
C4 C3 C7 O2 -5.5(13) . . . . ?
C6 C5 C8 N1 -123.5(7) . . . . ?
C4 C5 C8 N1 59.3(9) . . . . ?
C11 N1 C8 C5 -178.3(6) . . . . ?
C9 N1 C8 C5 59.9(8) . . . . ?
Cu1 N1 C8 C5 -63.0(7) . . . . ?
C11 N1 C9 C10 95.6(11) . . . . ?
C8 N1 C9 C10 -144.0(10) . . . . ?
Cu1 N1 C9 C10 -22.5(12) . . . . ?
N1 C9 C10 O3 48.5(14) . . . . ?
C13 O3 C10 C9 -171.3(9) . . . . ?
Cu1 O3 C10 C9 -43.7(10) . . . . ?
C9 N1 C11 C12 -177.3(7) . . . . ?
C8 N1 C11 C12 61.1(8) . . . . ?
Cu1 N1 C11 C12 -56.0(7) . . . . ?
C14 O4 C12 C11 173.1(7) . . . . ?
Cu1 O4 C12 C11 -5.1(8) . . . . ?
N1 C11 C12 O4 38.6(9) . . . . ?
C20 C15 C16 C17 -0.2(12) . . . . ?
Br2 C15 C16 C17 -179.8(6) . . . . ?
C15 C16 C17 C18 -0.7(11) . . . . ?
C15 C16 C17 C21 176.4(7) . . . . ?
Cu1 O5 C18 C17 -4.2(9) . . . . ?
Cu2 O5 C18 C17 156.2(5) . . . . ?
Cu1 O5 C18 C19 174.3(5) . . . . ?
Cu2 O5 C18 C19 -25.3(9) . . . . ?
C16 C17 C18 O5 -178.8(6) . . . . ?
C21 C17 C18 O5 4.3(11) . . . . ?
C16 C17 C18 C19 2.7(10) . . . . ?
C21 C17 C18 C19 -174.2(6) . . . . ?
O5 C18 C19 C20 177.6(6) . . . . ?
C17 C18 C19 C20 -3.8(10) . . . . ?
O5 C18 C19 C22 -8.4(10) . . . . ?
C17 C18 C19 C22 170.1(6) . . . . ?
C18 C19 C20 C15 3.1(11) . . . . ?
C22 C19 C20 C15 -171.0(7) . . . . ?
C16 C15 C20 C19 -1.0(12) . . . . ?
Br2 C15 C20 C19 178.6(6) . . . . ?
Cu1 O6 C21 C17 0.4(11) . . . . ?
C18 C17 C21 O6 -2.5(12) . . . . ?
C16 C17 C21 O6 -179.5(7) . . . . ?
C20 C19 C22 N2 -126.9(7) . . . . ?
C18 C19 C22 N2 59.1(9) . . . . ?
C23 N2 C22 C19 59.8(8) . . . . ?
C25 N2 C22 C19 179.8(7) . . . . ?
Cu2 N2 C22 C19 -65.0(7) . . . . ?
C25 N2 C23 C24 86.8(8) . . . . ?
C22 N2 C23 C24 -155.0(6) . . . . ?
Cu2 N2 C23 C24 -32.8(8) . . . . ?
C27 O7 C24 C23 177.1(7) . . . . ?
Cu2 O7 C24 C23 -49.4(6) . . . . ?
N2 C23 C24 O7 59.7(9) . . . . ?
C23 N2 C25 C26 -176.7(7) . . . . ?
C22 N2 C25 C26 63.2(9) . . . . ?
Cu2 N2 C25 C26 -53.2(8) . . . . ?
C28 O8 C26 C25 169.5(8) . . . . ?
Cu2 O8 C26 C25 -4.1(9) . . . . ?
N2 C25 C26 O8 36.3(10) . . . . ?
O13B Cl1 O11 O11B -164(3) . . . . ?
O13 Cl1 O11 O11B -152(2) . . . . ?
O12B Cl1 O11 O11B -57(3) . . . . ?
O10 Cl1 O11 O11B 87(2) . . . . ?
O12 Cl1 O11 O11B -34(3) . . . . ?
O13 Cl1 O11 O13B 11.2(16) . . . . ?
O12B Cl1 O11 O13B 106.1(14) . . . . ?
O10 Cl1 O11 O13B -109.6(11) . . . . ?
O12 Cl1 O11 O13B 129.9(15) . . . . ?
O11B Cl1 O11 O13B 164(3) . . . . ?
O13B Cl1 O12 O12B -54(4) . . . . ?
O13 Cl1 O12 O12B -21(3) . . . . ?
O10 Cl1 O12 O12B 100(3) . . . . ?
O11 Cl1 O12 O12B -139(3) . . . . ?
O11B Cl1 O12 O12B -158(3) . . . . ?
O13B Cl1 O12 O11B 103.6(16) . . . . ?
O13 Cl1 O12 O11B 137.1(14) . . . . ?
O12B Cl1 O12 O11B 158(3) . . . . ?
O10 Cl1 O12 O11B -102.3(12) . . . . ?
O11 Cl1 O12 O11B 18.9(16) . . . . ?
O12B Cl1 O13 O13B -147(2) . . . . ?
O10 Cl1 O13 O13B 103(2) . . . . ?
O11 Cl1 O13 O13B -18(3) . . . . ?
O12 Cl1 O13 O13B -137(2) . . . . ?
O11B Cl1 O13 O13B -42(3) . . . . ?
O13B Cl1 O13 O12B 147(2) . . . . ?
O10 Cl1 O13 O12B -110.2(10) . . . . ?
O11 Cl1 O13 O12B 128.4(14) . . . . ?
O12 Cl1 O13 O12B 10.0(16) . . . . ?
O11B Cl1 O13 O12B 105.0(16) . . . . ?
O13B O11 O11B Cl1 -16(2) . . . . ?
Cl1 O11 O11B O12 25.6(15) . . . . ?
O13B O11 O11B O12 9(4) . . . . ?
O13B Cl1 O11B O11 16(3) . . . . ?
O13 Cl1 O11B O11 41(3) . . . . ?
O12B Cl1 O11B O11 137(2) . . . . ?
O10 Cl1 O11B O11 -105(2) . . . . ?
O12 Cl1 O11B O11 148(2) . . . . ?
O13B Cl1 O11B O12 -131.2(15) . . . . ?
O13 Cl1 O11B O12 -106.7(17) . . . . ?
O12B Cl1 O11B O12 -10.8(16) . . . . ?
O10 Cl1 O11B O12 107.5(8) . . . . ?
O11 Cl1 O11B O12 -148(2) . . . . ?
O12B O12 O11B O11 -7(5) . . . . ?
Cl1 O12 O11B O11 -32(2) . . . . ?
O12B O12 O11B Cl1 25(3) . . . . ?
O11B O12 O12B Cl1 -20(3) . . . . ?
Cl1 O12 O12B O13 18(2) . . . . ?
O11B O12 O12B O13 -3(5) . . . . ?
O13B Cl1 O12B O12 139(3) . . . . ?
O13 Cl1 O12B O12 160(3) . . . . ?
O10 Cl1 O12B O12 -91(3) . . . . ?
O11 Cl1 O12B O12 53(3) . . . . ?
O11B Cl1 O12B O12 22(3) . . . . ?
O13B Cl1 O12B O13 -20.7(18) . . . . ?
O10 Cl1 O12B O13 108.5(8) . . . . ?
O11 Cl1 O12B O13 -107.5(12) . . . . ?
O12 Cl1 O12B O13 -160(3) . . . . ?
O11B Cl1 O12B O13 -137.7(15) . . . . ?
O13B O13 O12B O12 11(5) . . . . ?
Cl1 O13 O12B O12 -23(3) . . . . ?
O13B O13 O12B Cl1 34(2) . . . . ?
O12B O13 O13B Cl1 -26.4(16) . . . . ?
Cl1 O13 O13B O11 18(2) . . . . ?
O12B O13 O13B O11 -9(4) . . . . ?
O12B Cl1 O13B O13 36(3) . . . . ?
O10 Cl1 O13B O13 -92(2) . . . . ?
O11 Cl1 O13B O13 162(2) . . . . ?
O12 Cl1 O13B O13 61(3) . . . . ?
O11B Cl1 O13B O13 152(2) . . . . ?
O13 Cl1 O13B O11 -162(2) . . . . ?
O12B Cl1 O13B O11 -125.8(16) . . . . ?
O10 Cl1 O13B O11 106.1(10) . . . . ?
O12 Cl1 O13B O11 -100.7(17) . . . . ?
O11B Cl1 O13B O11 -9.8(16) . . . . ?
O11B O11 O13B O13 -1(5) . . . . ?
Cl1 O11 O13B O13 -21(3) . . . . ?
O11B O11 O13B Cl1 20(3) . . . . ?
